data_7058332
loop_
_publ_author_name
'Fujita, Hikaru'
'Jing, Haoyu'
'Krayer, Michael'
'Allu, Srinivasarao'
'Veeraraghavaiah, Gorre'
'Wu, Zhiyuan'
'Jiang, Jianbing'
'Diers, James R.'
'Magdaong, Nikki Cecil M.'
'Mandal, Amit K.'
'Roy, Arpita'
'Niedzwiedzki, Dariusz M.'
'Kirmaier, Christine'
'Bocian, David F.'
'Holten, Dewey'
'Lindsey, Jonathan S.'

_publ_section_title
;
 Annulated bacteriochlorins for near-infrared photophysical studies
;
_journal_issue 19
_journal_name_full 'New Journal of Chemistry'
_journal_page_first 7209
_journal_paper_doi 10.1039/C9NJ01113G
_journal_volume 43
_journal_year 2019
_chemical_absolute_configuration ad
_chemical_formula_moiety 'C14 H16 Br N O4'
_chemical_formula_sum 'C14 H16 Br N O4'
_chemical_formula_weight 342.19
_chemical_name_common Fujita38-2
_space_group_crystal_system orthorhombic
_space_group_IT_number 19
_space_group_name_Hall 'P 2ac 2ab'
_space_group_name_H-M_alt 'P 21 21 21'
_symmetry_space_group_name_Hall 'P 2ac 2ab'
_symmetry_space_group_name_H-M 'P 21 21 21'
_atom_sites_solution_hydrogens geom
_audit_update_record
;
2019-02-27 deposited with the CCDC.    2019-04-05 downloaded from the CCDC.
;
_cell_angle_alpha 90
_cell_angle_beta 90
_cell_angle_gamma 90
_cell_formula_units_Z 4
_cell_length_a 9.6116(5)
_cell_length_b 21.6883(12)
_cell_length_c 7.1486(4)
_cell_measurement_reflns_used 9959
_cell_measurement_temperature 100.(2)
_cell_measurement_theta_max 29.3942
_cell_measurement_theta_min 2.3177
_cell_volume 1490.19(14)
_computing_cell_refinement 'SAINT V8.37A (Bruker AXS Inc., 2015)'
_computing_data_collection 'Bruker Instrument Service v2013.12.0.0'
_computing_data_reduction 'SAINT V8.37A (Bruker AXS Inc., 2015)'
_computing_molecular_graphics 'shelXle (C.B. Huebschle, rev 786)'
_computing_structure_refinement 'SHELXL-2014/7 (Sheldrick, 2014)'
_diffrn_ambient_temperature 100.(2)
_diffrn_detector_area_resol_mean 8.3333
_diffrn_measured_fraction_theta_full 0.998
_diffrn_measured_fraction_theta_max 0.998
_diffrn_measurement_device_type 'Bruker-Nonius X8 Kappa APEX II'
_diffrn_measurement_method 'phi and omega scans'
_diffrn_radiation_monochromator graphite
_diffrn_radiation_type MoK\a
_diffrn_radiation_wavelength 0.71073
_diffrn_reflns_av_R_equivalents 0.0399
_diffrn_reflns_av_unetI/netI 0.0414
_diffrn_reflns_limit_h_max 13
_diffrn_reflns_limit_h_min -13
_diffrn_reflns_limit_k_max 30
_diffrn_reflns_limit_k_min -31
_diffrn_reflns_limit_l_max 5
_diffrn_reflns_limit_l_min -10
_diffrn_reflns_number 32573
_diffrn_reflns_theta_full 31.00
_diffrn_reflns_theta_max 31.00
_diffrn_reflns_theta_min 1.88
_diffrn_source 'fine-focus sealed tube'
_exptl_absorpt_coefficient_mu 2.770
_exptl_absorpt_correction_T_max 0.80
_exptl_absorpt_correction_T_min 0.64
_exptl_absorpt_correction_type numerical
_exptl_absorpt_process_details
;
Mu From Formula
SADABS-2016/2 - Bruker AXS area detector scaling and absorption correction
;
_exptl_crystal_colour colourless
_exptl_crystal_density_diffrn 1.525
_exptl_crystal_density_method 'not measured'
_exptl_crystal_description plate
_exptl_crystal_F_000 696
_exptl_crystal_size_max 0.151
_exptl_crystal_size_mid 0.121
_exptl_crystal_size_min 0.087
_refine_diff_density_max 1.707
_refine_diff_density_min -1.226
_refine_ls_abs_structure_details
;

Flack x determined using 1512 quotients [(I+)-(I-)]/[(I+)+(I-)]
(Parsons, Flack and Wagner, Acta Cryst. B69 (2013) 249-259).
;
_refine_ls_abs_structure_Flack 0.022(4)
_refine_ls_extinction_method none
_refine_ls_goodness_of_fit_ref 1.138
_refine_ls_hydrogen_treatment constr
_refine_ls_matrix_type full
_refine_ls_number_parameters 184
_refine_ls_number_reflns 4721
_refine_ls_number_restraints 0
_refine_ls_restrained_S_all 1.138
_refine_ls_R_factor_all 0.0531
_refine_ls_R_factor_gt 0.0400
_refine_ls_shift/su_max 0.000
_refine_ls_shift/su_mean 0.000
_refine_ls_structure_factor_coef Fsqd
_refine_ls_weighting_details 'w=1/[\s^2^(Fo^2^)+(0.0230P)^2^+2.6056P] where P=(Fo^2^+2Fc^2^)/3'
_refine_ls_weighting_scheme calc
_refine_ls_wR_factor_gt 0.0898
_refine_ls_wR_factor_ref 0.0938
_reflns_number_gt 4000
_reflns_number_total 4721
_reflns_threshold_expression 'I > 2\s(I)'
_cod_data_source_file c9nj01113g2.cif
_cod_data_source_block RDS594
_cod_depositor_comments
;
The following automatic conversions were performed:

'_exptl_absorpt_correction_type' value 'Numerical' changed to
'numerical' according to
/home/data/users/saulius/crontab/automatic-downloads/rss-feeds/RSC/lib/dictionaries/cif_core.dic
dictionary named 'cif_core.dic' version 2.4.2 from 2011-04-26.

Automatic conversion script
Id: cif_fix_values 4973 2017-02-22 13:04:09Z antanas 

 Adding full bibliography for 7058332--7058334.cif.
;
_cod_database_code 7058332

loop_
_space_group_symop_operation_xyz
'x, y, z'
'-x+1/2, -y, z+1/2'
'x+1/2, -y+1/2, -z'
'-x, y+1/2, -z+1/2'

loop_
_atom_site_type_symbol
_atom_site_label
_atom_site_fract_x
_atom_site_fract_y
_atom_site_fract_z
_atom_site_U_iso_or_equiv
_atom_site_adp_type
_atom_site_calc_flag
_atom_site_refinement_flags_adp
_atom_site_refinement_flags_posn
_atom_site_occupancy
Br Br1 0.44508(4) 0.24823(2) 1.12813(5) 0.02236(11) Uani d . . 1
O O1 0.6411(4) 0.35661(17) 1.3061(4) 0.0262(8) Uani d . . 1
O O2 0.7407(3) 0.42693(13) 1.1174(5) 0.0201(6) Uani d . . 1
O O3 0.4762(3) 0.13641(14) 0.4674(4) 0.0169(6) Uani d . . 1
O O4 0.5112(4) 0.05529(17) 0.2814(6) 0.0306(8) Uani d . . 1
N N1 0.6487(4) 0.31305(16) 0.6796(5) 0.0167(7) Uani d . . 1
H H1A 0.6707 0.3122 0.5601 0.02 Uiso calc U R 1
C C1 0.6920(4) 0.35621(19) 0.8027(6) 0.0154(8) Uani d . . 1
H H1 0.7497 0.3905 0.7736 0.018 Uiso calc U R 1
C C2 0.6393(4) 0.34263(19) 0.9777(6) 0.0141(8) Uani d . . 1
C C3 0.5579(4) 0.28854(18) 0.9525(6) 0.0155(7) Uani d . . 1
C C4 0.5649(4) 0.27046(18) 0.7683(6) 0.0158(7) Uani d . . 1
C C5 0.4984(4) 0.2183(2) 0.6782(6) 0.0168(8) Uani d . . 1
H H5 0.4073 0.2077 0.7184 0.02 Uiso calc U R 1
C C6 0.5551(4) 0.18441(18) 0.5441(6) 0.0154(7) Uani d . . 1
C C7 0.6954(4) 0.1853(2) 0.4525(6) 0.0180(8) Uani d . . 1
H H7A 0.7695 0.1948 0.5442 0.022 Uiso calc U R 1
H H7B 0.6987 0.216 0.35 0.022 Uiso calc U R 1
C C8 0.7102(4) 0.1191(2) 0.3764(8) 0.0228(9) Uani d . . 1
C C9 0.5597(5) 0.09829(19) 0.3618(6) 0.0203(8) Uani d . . 1
C C10 0.6705(4) 0.37491(19) 1.1508(6) 0.0157(8) Uani d . . 1
C C11 0.7860(5) 0.4633(2) 1.2778(6) 0.0194(8) Uani d . . 1
H H11A 0.791 0.4371 1.391 0.023 Uiso calc U R 1
H H11B 0.7195 0.4973 1.3018 0.023 Uiso calc U R 1
C C12 0.9282(5) 0.4890(2) 1.2315(7) 0.0285(10) Uani d . . 1
H H12A 0.9221 0.5143 1.1182 0.043 Uiso calc U R 1
H H12B 0.9933 0.4549 1.2105 0.043 Uiso calc U R 1
H H12C 0.9612 0.5144 1.3358 0.043 Uiso calc U R 1
C C13 0.7806(6) 0.1145(3) 0.1866(8) 0.0362(13) Uani d . . 1
H H13A 0.7766 0.0718 0.1422 0.054 Uiso calc U R 1
H H13B 0.8779 0.1274 0.1978 0.054 Uiso calc U R 1
H H13C 0.7325 0.1414 0.0974 0.054 Uiso calc U R 1
C C14 0.7817(5) 0.0774(3) 0.5205(9) 0.0336(12) Uani d . . 1
H H14A 0.7348 0.0815 0.6415 0.05 Uiso calc U R 1
H H14B 0.8794 0.0897 0.5335 0.05 Uiso calc U R 1
H H14C 0.7768 0.0345 0.4787 0.05 Uiso calc U R 1

loop_
_atom_site_aniso_label
_atom_site_aniso_U_11
_atom_site_aniso_U_22
_atom_site_aniso_U_33
_atom_site_aniso_U_12
_atom_site_aniso_U_13
_atom_site_aniso_U_23
Br1 0.01782(16) 0.0338(2) 0.01550(16) -0.0074(2) 0.00353(16) 0.0067(2)
O1 0.0291(17) 0.040(2) 0.0101(14) -0.0105(15) -0.0004(13) 0.0056(14)
O2 0.0250(15) 0.0225(15) 0.0128(13) -0.0036(12) 0.0003(13) 0.0004(13)
O3 0.0104(13) 0.0240(15) 0.0162(14) -0.0041(11) -0.0001(11) -0.0009(12)
O4 0.0242(16) 0.0316(18) 0.036(2) -0.0126(14) 0.0058(15) -0.0108(16)
N1 0.0147(15) 0.0206(17) 0.0150(16) 0.0012(13) 0.0033(13) 0.0023(13)
C1 0.0147(18) 0.0172(19) 0.0144(18) 0.0010(15) 0.0020(15) 0.0029(15)
C2 0.0129(17) 0.019(2) 0.0105(17) 0.0017(15) 0.0031(14) 0.0042(15)
C3 0.0117(16) 0.0196(18) 0.0151(17) 0.0004(16) 0.0058(16) 0.0069(15)
C4 0.0122(16) 0.0188(17) 0.0164(17) 0.0018(14) 0.0021(16) 0.0046(14)
C5 0.0116(16) 0.021(2) 0.0182(19) -0.0009(15) 0.0011(15) 0.0038(16)
C6 0.0108(16) 0.0196(18) 0.0158(17) -0.0013(16) -0.0044(16) 0.0037(15)
C7 0.0121(18) 0.024(2) 0.0182(19) -0.0040(15) 0.0030(16) -0.0030(16)
C8 0.0127(16) 0.022(2) 0.034(2) -0.0046(15) 0.004(2) -0.004(2)
C9 0.0176(17) 0.0226(19) 0.0206(19) -0.0045(16) 0.004(2) -0.0010(17)
C10 0.0127(16) 0.0229(19) 0.0115(18) 0.0034(14) -0.0020(15) 0.0013(15)
C11 0.0199(19) 0.023(2) 0.0158(19) 0.0019(16) -0.0008(16) -0.0017(16)
C12 0.022(2) 0.034(3) 0.030(2) -0.0027(19) -0.003(2) 0.000(2)
C13 0.032(3) 0.034(3) 0.043(3) -0.015(2) 0.018(2) -0.015(2)
C14 0.016(2) 0.029(3) 0.056(4) 0.0012(19) 0.001(2) 0.001(2)

loop_
_atom_type_symbol
_atom_type_description
_atom_type_scat_dispersion_real
_atom_type_scat_dispersion_imag
_atom_type_scat_source
C C 0.0033 0.0016 'International Tables Vol C Tables 4.2.6.8 and 6.1.1.4'
H H 0.0000 0.0000 'International Tables Vol C Tables 4.2.6.8 and 6.1.1.4'
Br Br -0.2901 2.4595 'International Tables Vol C Tables 4.2.6.8 and 6.1.1.4'
N N 0.0061 0.0033 'International Tables Vol C Tables 4.2.6.8 and 6.1.1.4'
O O 0.0106 0.0060 'International Tables Vol C Tables 4.2.6.8 and 6.1.1.4'

loop_
_geom_angle_atom_site_label_1
_geom_angle_atom_site_label_2
_geom_angle_atom_site_label_3
_geom_angle
C10 O2 C11 117.8(3)
C9 O3 C6 110.2(3)
C1 N1 C4 110.1(4)
C1 N1 H1A 124.9
C4 N1 H1A 124.9
N1 C1 C2 109.2(4)
N1 C1 H1 125.4
C2 C1 H1 125.4
C1 C2 C3 105.3(4)
C1 C2 C10 126.3(4)
C3 C2 C10 128.2(4)
C4 C3 C2 109.2(4)
C4 C3 Br1 122.4(3)
C2 C3 Br1 128.2(3)
C3 C4 N1 106.1(4)
C3 C4 C5 128.8(4)
N1 C4 C5 125.1(4)
C6 C5 C4 124.9(4)
C6 C5 H5 117.5
C4 C5 H5 117.5
C5 C6 O3 118.3(4)
C5 C6 C7 132.7(4)
O3 C6 C7 109.0(3)
C6 C7 C8 103.0(3)
C6 C7 H7A 111.2
C8 C7 H7A 111.2
C6 C7 H7B 111.2
C8 C7 H7B 111.2
H7A C7 H7B 109.1
C13 C8 C9 110.1(4)
C13 C8 C14 111.3(4)
C9 C8 C14 107.4(4)
C13 C8 C7 114.6(4)
C9 C8 C7 102.3(3)
C14 C8 C7 110.7(4)
O4 C9 O3 120.4(4)
O4 C9 C8 129.7(4)
O3 C9 C8 109.8(3)
O1 C10 O2 123.9(4)
O1 C10 C2 125.0(4)
O2 C10 C2 111.0(4)
O2 C11 C12 107.3(4)
O2 C11 H11A 110.3
C12 C11 H11A 110.3
O2 C11 H11B 110.3
C12 C11 H11B 110.3
H11A C11 H11B 108.5
C11 C12 H12A 109.5
C11 C12 H12B 109.5
H12A C12 H12B 109.5
C11 C12 H12C 109.5
H12A C12 H12C 109.5
H12B C12 H12C 109.5
C8 C13 H13A 109.5
C8 C13 H13B 109.5
H13A C13 H13B 109.5
C8 C13 H13C 109.5
H13A C13 H13C 109.5
H13B C13 H13C 109.5
C8 C14 H14A 109.5
C8 C14 H14B 109.5
H14A C14 H14B 109.5
C8 C14 H14C 109.5
H14A C14 H14C 109.5
H14B C14 H14C 109.5

loop_
_geom_bond_atom_site_label_1
_geom_bond_atom_site_label_2
_geom_bond_distance
Br1 C3 1.875(4)
O1 C10 1.213(5)
O2 C10 1.336(5)
O2 C11 1.458(5)
O3 C9 1.378(5)
O3 C6 1.400(5)
O4 C9 1.190(5)
N1 C1 1.351(6)
N1 C4 1.380(5)
N1 H1A 0.88
C1 C2 1.381(5)
C1 H1 0.95
C2 C3 1.421(6)
C2 C10 1.453(6)
C3 C4 1.376(6)
C4 C5 1.450(6)
C5 C6 1.325(6)
C5 H5 0.95
C6 C7 1.500(6)
C7 C8 1.543(6)
C7 H7A 0.99
C7 H7B 0.99
C8 C13 1.519(7)
C8 C9 1.519(6)
C8 C14 1.532(7)
C11 C12 1.513(6)
C11 H11A 0.99
C11 H11B 0.99
C12 H12A 0.98
C12 H12B 0.98
C12 H12C 0.98
C13 H13A 0.98
C13 H13B 0.98
C13 H13C 0.98
C14 H14A 0.98
C14 H14B 0.98
C14 H14C 0.98

loop_
_geom_hbond_atom_site_label_D
_geom_hbond_atom_site_label_H
_geom_hbond_atom_site_label_A
_geom_hbond_site_symmetry_A
_geom_hbond_distance_DH
_geom_hbond_distance_HA
_geom_hbond_distance_DA
_geom_hbond_angle_DHA
N1 H1A O1 1_554 0.88 2.07 2.833(5) 143.8

loop_
_geom_torsion_atom_site_label_1
_geom_torsion_atom_site_label_2
_geom_torsion_atom_site_label_3
_geom_torsion_atom_site_label_4
_geom_torsion
C4 N1 C1 C2 0.9(5)
N1 C1 C2 C3 -1.1(5)
N1 C1 C2 C10 174.8(4)
C1 C2 C3 C4 1.0(5)
C10 C2 C3 C4 -174.8(4)
C1 C2 C3 Br1 -174.7(3)
C10 C2 C3 Br1 9.5(7)
C2 C3 C4 N1 -0.5(5)
Br1 C3 C4 N1 175.5(3)
C2 C3 C4 C5 -179.7(4)
Br1 C3 C4 C5 -3.7(7)
C1 N1 C4 C3 -0.2(5)
C1 N1 C4 C5 179.0(4)
C3 C4 C5 C6 -143.2(5)
N1 C4 C5 C6 37.7(7)
C4 C5 C6 O3 -178.3(4)
C4 C5 C6 C7 3.1(8)
C9 O3 C6 C5 -167.0(4)
C9 O3 C6 C7 11.9(5)
C5 C6 C7 C8 156.6(5)
O3 C6 C7 C8 -22.0(5)
C6 C7 C8 C13 141.8(4)
C6 C7 C8 C9 22.7(5)
C6 C7 C8 C14 -91.4(4)
C6 O3 C9 O4 -178.4(4)
C6 O3 C9 C8 3.9(5)
C13 C8 C9 O4 43.2(7)
C14 C8 C9 O4 -78.0(7)
C7 C8 C9 O4 165.4(5)
C13 C8 C9 O3 -139.4(4)
C14 C8 C9 O3 99.3(4)
C7 C8 C9 O3 -17.2(5)
C11 O2 C10 O1 0.9(6)
C11 O2 C10 C2 -177.1(3)
C1 C2 C10 O1 -167.7(5)
C3 C2 C10 O1 7.3(7)
C1 C2 C10 O2 10.2(6)
C3 C2 C10 O2 -174.8(4)
C10 O2 C11 C12 142.3(4)
